data_4102586
loop_
_publ_author_name
'Ilija \<Cori\'c'
'Sreekumar Vellalath'
'Benjamin List'

_publ_section_title
;
 Catalytic Asymmetric Transacetalization
;
_journal_name_full 'Journal of the American Chemical Society'
_journal_page_first 8536
_journal_page_last 8537
_journal_paper_doi 10.1021/ja102753d
_journal_volume 132
_journal_year 2010
_chemical_absolute_configuration ad
_chemical_compound_source dichloromethane
_chemical_formula_moiety 'C18 H18 Br2 O2'
_chemical_formula_sum 'C18 H18 Br2 O2'
_chemical_formula_weight 426.14
_chemical_name_systematic
;
 2-(R)-ethoxy-5,5-di(4-bromophenyl)tetrahydrofuran
;
_space_group_IT_number 76
_symmetry_cell_setting tetragonal
_symmetry_Int_Tables_number 76
_symmetry_space_group_name_Hall 'P 4w'
_symmetry_space_group_name_H-M 'P 41'
_atom_sites_solution_hydrogens geom
_atom_sites_solution_primary direct
_atom_sites_solution_secondary difmap
_audit_block_code COL-CB-129-14
_audit_creation_date 2010-02-11
_cell_angle_alpha 90.00
_cell_angle_beta 90.00
_cell_angle_gamma 90.00
_cell_formula_units_Z 4
_cell_length_a 10.8373(9)
_cell_length_b 10.8373(9)
_cell_length_c 14.8921(13)
_cell_measurement_reflns_used 9937
_cell_measurement_temperature 100
_cell_measurement_theta_max 66.0603
_cell_measurement_theta_min 4.0792
_cell_volume 1749.0(3)
_computing_cell_refinement 'SAINT software (Bruker AXS, 2004)'
_computing_data_collection 'PROTEUM2 (Bruker AXS, 2008)'
_computing_data_reduction 'SAINT software (Bruker AXS, 2004)'
_computing_molecular_graphics 'DIAMOND (Crystal Impact GbR, 2005)'
_computing_structure_refinement 'SHELXL-97 (G. M. Sheldrick, 2008)'
_computing_structure_solution 'SHELXS-97 (G. M. Sheldrick, 2008)'
_diffrn_ambient_temperature 100
_diffrn_detector_area_resol_mean 66.08
_diffrn_measured_fraction_theta_full 0.996
_diffrn_measured_fraction_theta_max 0.996
_diffrn_measurement_device_type 'Bruker AXS X8 Proteum'
_diffrn_measurement_method 'CCD \f- and \w-scans'
_diffrn_radiation_monochromator 'focusing multilayer optic'
_diffrn_radiation_source '0.2 x 2mm^2^ focus rotating anode'
_diffrn_radiation_type Cu-K\a
_diffrn_radiation_wavelength 1.54178
_diffrn_reflns_av_R_equivalents 0.0405
_diffrn_reflns_av_sigmaI/netI 0.0196
_diffrn_reflns_limit_h_max 12
_diffrn_reflns_limit_h_min -12
_diffrn_reflns_limit_k_max 12
_diffrn_reflns_limit_k_min -12
_diffrn_reflns_limit_l_max 17
_diffrn_reflns_limit_l_min -17
_diffrn_reflns_number 40020
_diffrn_reflns_theta_full 66.52
_diffrn_reflns_theta_max 66.52
_diffrn_reflns_theta_min 4.08
_exptl_absorpt_coefficient_mu 5.909
_exptl_absorpt_correction_T_max 0.70728
_exptl_absorpt_correction_T_min 0.10636
_exptl_absorpt_correction_type gaussian
_exptl_absorpt_process_details 'SADABS (Bruker AXS, 2008)'
_exptl_crystal_colour colourless
_exptl_crystal_density_diffrn 1.618
_exptl_crystal_description plate
_exptl_crystal_F_000 848
_exptl_crystal_size_max 0.973
_exptl_crystal_size_mid 0.204
_exptl_crystal_size_min 0.060
_refine_diff_density_max 0.256
_refine_diff_density_min -0.216
_refine_diff_density_rms 0.049
_refine_ls_abs_structure_details 'Flack H D (1983), Acta Cryst. A39, 876-881'
_refine_ls_abs_structure_Flack -0.018(12)
_refine_ls_extinction_method none
_refine_ls_goodness_of_fit_ref 1.133
_refine_ls_hydrogen_treatment constr
_refine_ls_matrix_type full
_refine_ls_number_parameters 200
_refine_ls_number_reflns 3048
_refine_ls_number_restraints 1
_refine_ls_restrained_S_all 1.133
_refine_ls_R_factor_all 0.0168
_refine_ls_R_factor_gt 0.0168
_refine_ls_shift/su_max 0.001
_refine_ls_shift/su_mean 0.000
_refine_ls_structure_factor_coef Fsqd
_refine_ls_weighting_details 'calc w=1/[\s^2^(Fo^2^)+(0.0152P)^2^+0.6923P] where P=(Fo^2^+2Fc^2^)/3'
_refine_ls_weighting_scheme calc
_refine_ls_wR_factor_gt 0.0407
_refine_ls_wR_factor_ref 0.0407
_reflns_number_gt 3046
_reflns_number_total 3048
_reflns_threshold_expression >2sigma(I)
_cod_data_source_file ja102753d_si_001.cif
_cod_data_source_block 6855
_cod_original_sg_symbol_Hall 'p 4w'
_cod_database_code 4102586

loop_
_symmetry_equiv_pos_as_xyz
'x, y, z'
'-x, -y, z+1/2'
'-y, x, z+1/4'
'y, -x, z+3/4'

loop_
_atom_site_label
_atom_site_type_symbol
_atom_site_fract_x
_atom_site_fract_y
_atom_site_fract_z
_atom_site_U_iso_or_equiv
_atom_site_adp_type
_atom_site_occupancy
_atom_site_symmetry_multiplicity
_atom_site_calc_flag
_atom_site_refinement_flags
Br1 Br 0.08715(2) -0.355746(18) 1.115331(17) 0.03323(7) Uani 1 1 d .
Br2 Br 0.32900(2) 0.14519(2) 0.597045(15) 0.03647(7) Uani 1 1 d .
C1 C 0.26440(18) 0.16907(18) 1.01050(16) 0.0223(4) Uani 1 1 d .
C2 C 0.18048(19) 0.27432(19) 1.04425(16) 0.0263(5) Uani 1 1 d .
H2A H 0.1768 0.3429 1.0004 0.032 Uiso 1 1 calc R
H2B H 0.0958 0.2444 1.0564 0.032 Uiso 1 1 calc R
C3 C 0.2454(2) 0.31360(18) 1.13057(16) 0.0284(5) Uani 1 1 d .
H3A H 0.2255 0.4000 1.1466 0.034 Uiso 1 1 calc R
H3B H 0.2235 0.2589 1.1814 0.034 Uiso 1 1 calc R
C4 C 0.37882(18) 0.29970(17) 1.10473(16) 0.0242(4) Uani 1 1 d .
H4 H 0.4317 0.2903 1.1593 0.029 Uiso 1 1 calc R
C5 C 0.5412(2) 0.4053(2) 1.02957(19) 0.0326(5) Uani 1 1 d .
H5A H 0.5549 0.3467 0.9796 0.039 Uiso 1 1 calc R
H5B H 0.5932 0.3796 1.0809 0.039 Uiso 1 1 calc R
C6 C 0.5751(2) 0.5339(2) 1.0007(2) 0.0381(6) Uani 1 1 d .
H6A H 0.5266 0.5567 0.9476 0.057 Uiso 1 1 calc R
H6B H 0.6631 0.5370 0.9859 0.057 Uiso 1 1 calc R
H6C H 0.5575 0.5918 1.0496 0.057 Uiso 1 1 calc R
C7 C 0.27968(19) 0.16641(18) 0.90887(16) 0.0227(4) Uani 1 1 d .
C8 C 0.39146(18) 0.12881(18) 0.87131(16) 0.0238(4) Uani 1 1 d .
H8 H 0.4584 0.1076 0.9095 0.029 Uiso 1 1 calc R
C9 C 0.4060(2) 0.12200(19) 0.77876(16) 0.0272(5) Uani 1 1 d .
H9 H 0.4821 0.0959 0.7535 0.033 Uiso 1 1 calc R
C10 C 0.3082(2) 0.15373(19) 0.72411(16) 0.0282(5) Uani 1 1 d .
C11 C 0.1959(2) 0.1907(2) 0.75886(17) 0.0306(5) Uani 1 1 d .
H11 H 0.1294 0.2120 0.7203 0.037 Uiso 1 1 calc R
C12 C 0.18288(18) 0.19605(18) 0.85193(18) 0.0274(5) Uani 1 1 d .
H12 H 0.1060 0.2205 0.8769 0.033 Uiso 1 1 calc R
C13 C 0.21977(18) 0.04190(18) 1.04201(14) 0.0203(4) Uani 1 1 d .
C14 C 0.29587(18) -0.03736(18) 1.09020(15) 0.0244(4) Uani 1 1 d .
H14 H 0.3763 -0.0111 1.1068 0.029 Uiso 1 1 calc R
C15 C 0.25555(19) -0.15471(18) 1.11438(16) 0.0263(4) Uani 1 1 d .
H15 H 0.3079 -0.2086 1.1472 0.032 Uiso 1 1 calc R
C16 C 0.1389(2) -0.19143(17) 1.09006(14) 0.0246(4) Uani 1 1 d .
C17 C 0.06002(19) -0.11411(19) 1.04357(15) 0.0256(4) Uani 1 1 d .
H17 H -0.0210 -0.1403 1.0285 0.031 Uiso 1 1 calc R
C18 C 0.10111(19) 0.00148(19) 1.01948(15) 0.0249(4) Uani 1 1 d .
H18 H 0.0479 0.0548 0.9869 0.030 Uiso 1 1 calc R
O1 O 0.38370(12) 0.19130(12) 1.05079(11) 0.0227(3) Uani 1 1 d .
O2 O 0.41370(13) 0.40504(13) 1.05517(11) 0.0251(3) Uani 1 1 d .

loop_
_atom_site_aniso_label
_atom_site_aniso_U_11
_atom_site_aniso_U_22
_atom_site_aniso_U_33
_atom_site_aniso_U_23
_atom_site_aniso_U_13
_atom_site_aniso_U_12
Br1 0.04621(14) 0.02120(11) 0.03228(14) 0.00271(9) 0.00011(11) -0.00912(9)
Br2 0.05133(15) 0.03204(12) 0.02603(13) 0.00520(10) -0.00047(11) -0.01266(10)
C1 0.0155(9) 0.0197(10) 0.0316(12) 0.0005(9) -0.0001(8) 0.0005(8)
C2 0.0205(10) 0.0196(10) 0.0388(13) 0.0015(9) 0.0067(9) 0.0026(8)
C3 0.0334(11) 0.0212(9) 0.0304(12) 0.0017(9) 0.0086(9) 0.0017(8)
C4 0.0292(10) 0.0201(8) 0.0233(11) -0.0001(9) 0.0016(9) 0.0005(8)
C5 0.0218(11) 0.0307(11) 0.0453(15) 0.0108(10) -0.0049(10) -0.0031(9)
C6 0.0290(12) 0.0341(13) 0.0512(17) 0.0158(12) -0.0067(11) -0.0068(10)
C7 0.0221(10) 0.0149(9) 0.0310(12) 0.0040(8) 0.0002(9) -0.0021(8)
C8 0.0192(9) 0.0205(9) 0.0317(13) 0.0021(9) -0.0008(9) 0.0011(7)
C9 0.0267(11) 0.0214(10) 0.0334(13) 0.0018(9) 0.0029(9) -0.0020(8)
C10 0.0356(14) 0.0210(10) 0.0280(12) 0.0045(9) -0.0001(9) -0.0091(9)
C11 0.0299(11) 0.0275(11) 0.0343(13) 0.0077(9) -0.0082(10) -0.0058(9)
C12 0.0201(9) 0.0254(10) 0.0367(13) 0.0062(10) -0.0010(10) -0.0011(7)
C13 0.0224(10) 0.0176(9) 0.0207(11) -0.0026(8) 0.0026(8) 0.0010(7)
C14 0.0241(10) 0.0222(9) 0.0269(12) -0.0013(9) -0.0028(9) -0.0018(8)
C15 0.0328(11) 0.0239(9) 0.0221(11) 0.0013(9) -0.0038(9) 0.0017(8)
C16 0.0345(11) 0.0171(9) 0.0222(12) -0.0002(8) 0.0023(9) -0.0033(8)
C17 0.0221(10) 0.0264(10) 0.0285(12) -0.0023(9) 0.0023(9) -0.0043(8)
C18 0.0200(10) 0.0254(10) 0.0294(12) 0.0000(9) -0.0004(8) 0.0014(8)
O1 0.0178(7) 0.0183(7) 0.0318(8) -0.0042(6) -0.0023(6) -0.0001(5)
O2 0.0229(7) 0.0195(7) 0.0330(9) 0.0035(6) -0.0033(6) -0.0025(5)

loop_
_atom_type_symbol
_atom_type_description
_atom_type_scat_dispersion_real
_atom_type_scat_dispersion_imag
_atom_type_scat_source
C C 0.0181 0.0091 'International Tables Vol C Tables 4.2.6.8 and 6.1.1.4'
H H 0.0000 0.0000 'International Tables Vol C Tables 4.2.6.8 and 6.1.1.4'
O O 0.0492 0.0322 'International Tables Vol C Tables 4.2.6.8 and 6.1.1.4'
Br Br -0.6763 1.2805 'International Tables Vol C Tables 4.2.6.8 and 6.1.1.4'

loop_
_exptl_crystal_face_index_h
_exptl_crystal_face_index_k
_exptl_crystal_face_index_l
_exptl_crystal_face_perp_dist
0.00 1.00 0.00 0.0300
0.00 -1.00 0.00 0.0300
1.00 0.00 0.00 0.1020
-1.00 0.00 0.00 0.0920
0.00 0.00 1.00 0.3700
0.00 1.00 -1.00 0.2620
1.00 -1.00 -1.00 0.2450

loop_
_geom_angle_atom_site_label_1
_geom_angle_atom_site_label_2
_geom_angle_atom_site_label_3
_geom_angle
_geom_angle_publ_flag
O1 C1 C7 108.57(16) y
O1 C1 C13 107.74(16) y
C7 C1 C13 108.74(17) y
O1 C1 C2 105.59(17) y
C7 C1 C2 113.69(17) y
C13 C1 C2 112.25(17) y
C3 C2 C1 102.06(17) y
C4 C3 C2 101.53(18) y
O2 C4 O1 111.24(18) y
O2 C4 C3 108.08(16) y
O1 C4 C3 105.23(16) y
O2 C5 C6 108.22(18) y
C12 C7 C8 118.6(2) y
C12 C7 C1 121.41(19) y
C8 C7 C1 119.90(19) y
C9 C8 C7 120.8(2) y
C10 C9 C8 119.0(2) y
C9 C10 C11 121.8(2) y
C9 C10 Br2 118.83(18) y
C11 C10 Br2 119.32(18) y
C10 C11 C12 118.3(2) y
C7 C12 C11 121.4(2) y
C14 C13 C18 118.39(18) y
C14 C13 C1 121.73(18) y
C18 C13 C1 119.84(18) y
C13 C14 C15 120.78(19) y
C16 C15 C14 119.03(19) y
C15 C16 C17 121.70(18) y
C15 C16 Br1 119.33(16) y
C17 C16 Br1 118.89(15) y
C18 C17 C16 118.79(19) y
C17 C18 C13 121.3(2) y
C4 O1 C1 109.78(14) y
C4 O2 C5 113.50(15) y

loop_
_geom_bond_atom_site_label_1
_geom_bond_atom_site_label_2
_geom_bond_distance
_geom_bond_publ_flag
Br1 C16 1.9047(19) y
Br2 C10 1.908(2) y
C1 O1 1.446(2) y
C1 C7 1.523(3) y
C1 C13 1.534(3) y
C1 C2 1.543(3) y
C2 C3 1.526(3) y
C3 C4 1.504(3) y
C4 O2 1.411(3) y
C4 O1 1.424(3) y
C5 O2 1.434(3) y
C5 C6 1.504(3) y
C7 C12 1.387(3) y
C7 C8 1.395(3) y
C8 C9 1.389(4) y
C9 C10 1.379(3) y
C10 C11 1.382(3) y
C11 C12 1.394(4) y
C13 C14 1.390(3) y
C13 C18 1.399(3) y
C14 C15 1.392(3) y
C15 C16 1.374(3) y
C16 C17 1.383(3) y
C17 C18 1.377(3) y
